data_7024052
loop_
_publ_author_name
'Paul, Avijit Kumar'
'Madras, Giridhar'
'Natarajan, Srinivasan'

_publ_section_title
;
 Synthesis, structure, transformation studies and catalytic properties of
 open-framework cadmium thiosulfate compounds.
;
_journal_issue 9
_journal_name_full 'Dalton transactions (Cambridge, England : 2003)'
_journal_page_first 2263
_journal_page_last 2279
_journal_paper_doi 10.1039/b908995k
_journal_volume 39
_journal_year 2010
_chemical_formula_sum 'C10 H8 Cd N2 O4 S'
_chemical_formula_weight 364.64
_chemical_name_common '3D-Cadmium sulphate'
_chemical_name_systematic
;
?
;
_space_group_IT_number 113
_symmetry_cell_setting tetragonal
_symmetry_space_group_name_Hall 'P -4 2ab'
_symmetry_space_group_name_H-M 'P -4 21 m'
_atom_sites_solution_hydrogens geom
_atom_sites_solution_primary direct
_atom_sites_solution_secondary difmap
_cell_angle_alpha 90.00
_cell_angle_beta 90.00
_cell_angle_gamma 90.00
_cell_formula_units_Z 2
_cell_length_a 6.8212(7)
_cell_length_b 6.8212(7)
_cell_length_c 11.838(2)
_cell_measurement_reflns_used 627
_cell_measurement_temperature 293(2)
_cell_measurement_theta_max 26.30
_cell_measurement_theta_min 1.72
_cell_volume 550.81(12)
_computing_cell_refinement 'SAINT (Bruker, 2000)'
_computing_data_collection 'SMART (Bruker, 2000)'
_computing_data_reduction SAINT
_computing_molecular_graphics 'Ortep-3 for windows (Farrugia, 1999) and CAMERON (Watkin et al., 1993)'
_computing_publication_material 'PLATON (Spek, 2003)'
_computing_structure_refinement 'SHELXL-97 (Sheldrick, 1997)'
_computing_structure_solution 'SIR92 (Altomare et al., 1993)'
_diffrn_ambient_temperature 293(2)
_diffrn_measured_fraction_theta_full 1.000
_diffrn_measured_fraction_theta_max 1.000
_diffrn_measurement_device_type 'Bruker SMART CCD area detector'
_diffrn_measurement_method '\f and \w scans'
_diffrn_radiation_monochromator graphite
_diffrn_radiation_source 'fine-focus sealed tube'
_diffrn_radiation_type MoK\a
_diffrn_radiation_wavelength 0.71073
_diffrn_reflns_av_R_equivalents 0.1463
_diffrn_reflns_av_sigmaI/netI 0.0632
_diffrn_reflns_limit_h_max 8
_diffrn_reflns_limit_h_min -8
_diffrn_reflns_limit_k_max 8
_diffrn_reflns_limit_k_min -8
_diffrn_reflns_limit_l_max 14
_diffrn_reflns_limit_l_min -14
_diffrn_reflns_number 4320
_diffrn_reflns_theta_full 26.30
_diffrn_reflns_theta_max 26.30
_diffrn_reflns_theta_min 1.72
_exptl_absorpt_coefficient_mu 2.179
_exptl_absorpt_correction_T_max 0.8804
_exptl_absorpt_correction_T_min 0.8450
_exptl_absorpt_correction_type multi-scan
_exptl_absorpt_process_details '(SADABS; Sheldrick, 1996)'
_exptl_crystal_colour 'Yellowish White'
_exptl_crystal_density_diffrn 2.199
_exptl_crystal_density_method 'not measured'
_exptl_crystal_description 'Plate like'
_exptl_crystal_F_000 356
_exptl_crystal_size_max 0.08
_exptl_crystal_size_mid 0.08
_exptl_crystal_size_min 0.06
_refine_diff_density_max 1.355
_refine_diff_density_min -1.197
_refine_diff_density_rms 0.168
_refine_ls_abs_structure_details 'Flack H D (1983), Acta Cryst. A39, 876-881'
_refine_ls_abs_structure_Flack 0.0(3)
_refine_ls_extinction_method none
_refine_ls_goodness_of_fit_ref 1.185
_refine_ls_hydrogen_treatment constr
_refine_ls_matrix_type full
_refine_ls_number_parameters 57
_refine_ls_number_reflns 627
_refine_ls_number_restraints 0
_refine_ls_restrained_S_all 1.185
_refine_ls_R_factor_all 0.0503
_refine_ls_R_factor_gt 0.0451
_refine_ls_shift/su_max 0.000
_refine_ls_shift/su_mean 0.000
_refine_ls_structure_factor_coef Fsqd
_refine_ls_weighting_details 'calc w=1/[\s^2^(Fo^2^)+(0.0275P)^2^+0.4698P] where P=(Fo^2^+2Fc^2^)/3'
_refine_ls_weighting_scheme calc
_refine_ls_wR_factor_gt 0.0792
_refine_ls_wR_factor_ref 0.0812
_reflns_number_gt 579
_reflns_number_total 627
_reflns_threshold_expression >2sigma(I)
_cod_data_source_file b908995k.txt
_cod_data_source_block Compound(7)
_cod_depositor_comments
;
The following automatic conversions were performed:

'_symmetry_cell_setting' value 'Tetragonal' changed to 'tetragonal'
according to /home/saulius/struct/CIF-dictionaries/cif_core.dic
dictionary named 'cif_core.dic' version 2.4.2 from 2011-04-26.

Automatic conversion script
Id: cif_fix_values 1891 2012-01-12 08:04:46Z andrius 
;
_cod_original_cell_volume 550.81(14)
_cod_original_sg_symbol_H-M P-421m
_cod_database_code 7024052

loop_
_symmetry_equiv_pos_as_xyz
'x, y, z'
'-x, -y, z'
'x+1/2, -y+1/2, -z'
'-x+1/2, y+1/2, -z'
'y+1/2, x+1/2, z'
'-y+1/2, -x+1/2, z'
'-y, x, -z'
'y, -x, -z'

loop_
_atom_site_label
_atom_site_type_symbol
_atom_site_fract_x
_atom_site_fract_y
_atom_site_fract_z
_atom_site_U_iso_or_equiv
_atom_site_adp_type
_atom_site_occupancy
_atom_site_symmetry_multiplicity
_atom_site_calc_flag
_atom_site_refinement_flags
Cd1 Cd 0.5000 0.0000 0.46021(6) 0.0141(2) Uani 1 4 d S
O1 O 0.4853(19) -0.3305(7) 0.4280(3) 0.0536(18) Uani 1 1 d .
N1 N 0.5000 0.0000 0.6588(7) 0.028(3) Uani 1 4 d S
N2 N 0.5000 0.0000 0.2579(7) 0.0173(19) Uani 1 4 d S
C1 C 0.6138(13) 0.1138(13) 0.7155(9) 0.059(4) Uani 1 2 d S
H1 H 0.6973 0.1973 0.6762 0.070 Uiso 1 2 calc SR
C2 C 0.6174(13) 0.1174(13) 0.8337(8) 0.064(4) Uani 1 2 d S
H2 H 0.7023 0.2023 0.8708 0.076 Uiso 1 2 calc SR
C3 C 0.5000 0.0000 0.8937(9) 0.026(3) Uani 1 4 d S
C4 C 0.3837(11) -0.1163(11) 0.1997(8) 0.052(4) Uani 1 2 d S
H4 H 0.3001 -0.1999 0.2387 0.062 Uiso 1 2 calc SR
C5 C 0.3806(13) -0.1194(13) 0.0821(8) 0.054(4) Uani 1 2 d S
H5 H 0.2957 -0.2043 0.0448 0.065 Uiso 1 2 calc SR
C6 C 0.5000 0.0000 0.0211(7) 0.022(3) Uani 1 4 d S
S1 S 0.5000 -0.5000 0.5000 0.0153(5) Uani 1 4 d S

loop_
_atom_site_aniso_label
_atom_site_aniso_U_11
_atom_site_aniso_U_22
_atom_site_aniso_U_33
_atom_site_aniso_U_23
_atom_site_aniso_U_13
_atom_site_aniso_U_12
Cd1 0.0145(3) 0.0145(3) 0.0132(3) 0.000 0.000 -0.0039(11)
O1 0.121(6) 0.015(2) 0.025(2) 0.0023(15) -0.008(5) 0.012(6)
N1 0.037(5) 0.037(5) 0.010(4) 0.000 0.000 0.020(18)
N2 0.016(3) 0.016(3) 0.020(4) 0.000 0.000 0.010(16)
C1 0.073(7) 0.073(7) 0.030(6) 0.001(4) 0.001(4) -0.052(8)
C2 0.087(7) 0.087(7) 0.018(5) -0.002(4) -0.002(4) -0.055(9)
C3 0.031(5) 0.031(5) 0.016(5) 0.000 0.000 0.020(19)
C4 0.067(6) 0.067(6) 0.021(5) 0.002(3) 0.002(3) -0.055(8)
C5 0.070(6) 0.070(6) 0.023(5) -0.008(3) -0.008(3) -0.046(8)
C6 0.026(4) 0.026(4) 0.012(5) 0.000 0.000 0.012(18)
S1 0.0132(7) 0.0132(7) 0.0194(10) 0.000 0.000 0.000

loop_
_atom_type_symbol
_atom_type_description
_atom_type_scat_dispersion_real
_atom_type_scat_dispersion_imag
_atom_type_scat_source
C C 0.0033 0.0016 'International Tables Vol C Tables 4.2.6.8 and 6.1.1.4'
H H 0.0000 0.0000 'International Tables Vol C Tables 4.2.6.8 and 6.1.1.4'
N N 0.0061 0.0033 'International Tables Vol C Tables 4.2.6.8 and 6.1.1.4'
O O 0.0106 0.0060 'International Tables Vol C Tables 4.2.6.8 and 6.1.1.4'
S S 0.1246 0.1234 'International Tables Vol C Tables 4.2.6.8 and 6.1.1.4'
Cd Cd -0.8075 1.2024 'International Tables Vol C Tables 4.2.6.8 and 6.1.1.4'

loop_
_geom_angle_atom_site_label_1
_geom_angle_atom_site_label_2
_geom_angle_atom_site_label_3
_geom_angle
_geom_angle_site_symmetry_1
_geom_angle_site_symmetry_3
O1 Cd1 O1 93.3(6) 6 .
O1 Cd1 O1 160.81(18) 6 5_545
O1 Cd1 O1 83.5(6) . 5_545
O1 Cd1 O1 83.5(6) 6 2_655
O1 Cd1 O1 160.81(18) . 2_655
O1 Cd1 O1 93.3(6) 5_545 2_655
O1 Cd1 N1 99.59(9) 6 .
O1 Cd1 N1 99.59(9) . .
O1 Cd1 N1 99.59(9) 5_545 .
O1 Cd1 N1 99.59(9) 2_655 .
O1 Cd1 N2 80.41(9) 6 .
O1 Cd1 N2 80.41(9) . .
O1 Cd1 N2 80.41(9) 5_545 .
O1 Cd1 N2 80.41(9) 2_655 .
N1 Cd1 N2 180.000(1) . .
S1 O1 Cd1 133.6(2) . .
C1 N1 C1 117.1(12) . 2_655
C1 N1 Cd1 121.5(6) . .
C1 N1 Cd1 121.5(6) 2_655 .
C4 N2 C4 116.8(11) . 2_655
C4 N2 Cd1 121.6(5) . .
C4 N2 Cd1 121.6(5) 2_655 .
N1 C1 C2 122.9(11) . .
N1 C1 H1 118.6 . .
C2 C1 H1 118.6 . .
C3 C2 C1 120.7(11) . .
C3 C2 H2 119.7 . .
C1 C2 H2 119.7 . .
C2 C3 C2 115.8(12) 2_655 .
C2 C3 C6 122.1(6) 2_655 1_556
C2 C3 C6 122.1(6) . 1_556
N2 C4 C5 122.8(10) . .
N2 C4 H4 118.6 . .
C5 C4 H4 118.6 . .
C6 C5 C4 120.8(11) . .
C6 C5 H5 119.6 . .
C4 C5 H5 119.6 . .
C5 C6 C5 115.8(11) 2_655 .
C5 C6 C3 122.1(5) 2_655 1_554
C5 C6 C3 122.1(5) . 1_554
O1 S1 O1 110.52(16) 2_645 8_656
O1 S1 O1 107.4(3) 2_645 .
O1 S1 O1 110.52(16) 8_656 .
O1 S1 O1 110.52(16) 2_645 7_546
O1 S1 O1 107.4(3) 8_656 7_546
O1 S1 O1 110.52(16) . 7_546

loop_
_geom_bond_atom_site_label_1
_geom_bond_atom_site_label_2
_geom_bond_distance
_geom_bond_site_symmetry_2
Cd1 O1 2.289(5) 6
Cd1 O1 2.289(5) .
Cd1 O1 2.289(5) 5_545
Cd1 O1 2.289(5) 2_655
Cd1 N1 2.350(8) .
Cd1 N2 2.395(8) .
O1 S1 1.440(4) .
N1 C1 1.286(12) .
N1 C1 1.286(12) 2_655
N2 C4 1.317(11) .
N2 C4 1.317(11) 2_655
C1 C2 1.400(14) .
C1 H1 0.9300 .
C2 C3 1.337(13) .
C2 H2 0.9300 .
C3 C2 1.337(13) 2_655
C3 C6 1.508(13) 1_556
C4 C5 1.392(14) .
C4 H4 0.9300 .
C5 C6 1.359(13) .
C5 H5 0.9300 .
C6 C5 1.359(13) 2_655
C6 C3 1.508(13) 1_554
S1 O1 1.440(4) 2_645
S1 O1 1.440(4) 8_656
S1 O1 1.440(4) 7_546
